data_7153800
loop_
_publ_author_name
'Wen, Li-Rong'
'Lan, Ming-Chao'
'Yuan, Wen-Kui'
'Li, Ming'

_publ_section_title
;
 DABCO-mediated isocyanide-based multicomponent reaction: synthesis of
 highly substituted cyclopentenes.
;
_journal_issue 26
_journal_name_full 'Organic &amp; biomolecular chemistry'
_journal_page_first 4628
_journal_page_last 4632
_journal_paper_doi 10.1039/c4ob00012a
_journal_volume 12
_journal_year 2014
_chemical_formula_sum 'C28 H28 N3 O2'
_chemical_formula_weight 438.53
_chemical_name_systematic
;
?
;
_space_group_IT_number 41
_symmetry_cell_setting orthorhombic
_symmetry_space_group_name_Hall 'A 2 -2ab'
_symmetry_space_group_name_H-M 'A b a 2'
_atom_sites_solution_hydrogens geom
_atom_sites_solution_primary direct
_atom_sites_solution_secondary difmap
_audit_creation_method SHELXL-97
_cell_angle_alpha 90.00
_cell_angle_beta 90.00
_cell_angle_gamma 90.00
_cell_formula_units_Z 8
_cell_length_a 13.7720(12)
_cell_length_b 27.468(2)
_cell_length_c 13.3251(13)
_cell_measurement_reflns_used 1467
_cell_measurement_temperature 298(2)
_cell_measurement_theta_max 26.759
_cell_measurement_theta_min 2.253
_cell_volume 5040.7(8)
_computing_cell_refinement 'Bruker SMART'
_computing_data_collection 'Bruker SMART'
_computing_data_reduction 'Bruker SHELXTL'
_computing_molecular_graphics 'Bruker SHELXTL'
_computing_publication_material 'Bruker SHELXTL'
_computing_structure_refinement 'SHELXL-97 (Sheldrick, 1997)'
_computing_structure_solution 'SHELXS-97 (Sheldrick, 1990)'
_diffrn_ambient_temperature 298(2)
_diffrn_measured_fraction_theta_full 0.999
_diffrn_measured_fraction_theta_max 0.999
_diffrn_measurement_device_type 'CCD area detector'
_diffrn_measurement_method 'phi and omega scans'
_diffrn_radiation_monochromator graphite
_diffrn_radiation_source 'fine-focus sealed tube'
_diffrn_radiation_type MoK\a
_diffrn_radiation_wavelength 0.71073
_diffrn_reflns_av_R_equivalents 0.1010
_diffrn_reflns_av_sigmaI/netI 0.1200
_diffrn_reflns_limit_h_max 13
_diffrn_reflns_limit_h_min -16
_diffrn_reflns_limit_k_max 30
_diffrn_reflns_limit_k_min -32
_diffrn_reflns_limit_l_max 15
_diffrn_reflns_limit_l_min -15
_diffrn_reflns_number 12454
_diffrn_reflns_theta_full 25.02
_diffrn_reflns_theta_max 25.02
_diffrn_reflns_theta_min 2.25
_exptl_absorpt_coefficient_mu 0.074
_exptl_absorpt_correction_T_max 0.9963
_exptl_absorpt_correction_T_min 0.9726
_exptl_absorpt_correction_type multi-scan
_exptl_absorpt_process_details sadabs
_exptl_crystal_density_diffrn 1.156
_exptl_crystal_density_method 'not measured'
_exptl_crystal_F_000 1864
_exptl_crystal_size_max 0.38
_exptl_crystal_size_mid 0.12
_exptl_crystal_size_min 0.05
_refine_diff_density_max 0.847
_refine_diff_density_min -0.212
_refine_diff_density_rms 0.068
_refine_ls_abs_structure_details 'Flack H D (1983), Acta Cryst. A39, 876-881'
_refine_ls_abs_structure_Flack 3(3)
_refine_ls_extinction_method none
_refine_ls_goodness_of_fit_ref 1.099
_refine_ls_hydrogen_treatment mixed
_refine_ls_matrix_type full
_refine_ls_number_parameters 345
_refine_ls_number_reflns 4424
_refine_ls_number_restraints 1
_refine_ls_restrained_S_all 1.099
_refine_ls_R_factor_all 0.1451
_refine_ls_R_factor_gt 0.0729
_refine_ls_shift/su_max 0.001
_refine_ls_shift/su_mean 0.000
_refine_ls_structure_factor_coef Fsqd
_refine_ls_weighting_details 'calc w=1/[\s^2^(Fo^2^)+(0.0584P)^2^+0.0000P] where P=(Fo^2^+2Fc^2^)/3'
_refine_ls_weighting_scheme calc
_refine_ls_wR_factor_gt 0.1624
_refine_ls_wR_factor_ref 0.1812
_reflns_number_gt 2152
_reflns_number_total 4424
_reflns_threshold_expression >2sigma(I)
_cod_data_source_file c4ob00012a2.cif
_cod_data_source_block 121013a
_cod_depositor_comments
;
The following automatic conversions were performed:

'_symmetry_cell_setting' value 'Orthorhombic' changed to
'orthorhombic' according to
/usr/data/users/saulius/crontab/automatic-downloads/rss-feeds/RSC/lib/dictionaries/cif_core.dic
dictionary named 'cif_core.dic' version 2.4.2 from 2011-04-26.

Automatic conversion script
Id: cif_fix_values 2281 2013-09-26 08:29:07Z andrius 

 Adding full bibliography for 7153799--7153800.cif.
;
_cod_original_sg_symbol_H-M Aba2
_cod_database_code 7153800

loop_
_symmetry_equiv_pos_as_xyz
'x, y, z'
'-x, -y, z'
'x+1/2, -y+1/2, z'
'-x+1/2, y+1/2, z'
'x, y+1/2, z+1/2'
'-x, -y+1/2, z+1/2'
'x+1/2, -y+1, z+1/2'
'-x+1/2, y+1, z+1/2'

loop_
_atom_site_label
_atom_site_type_symbol
_atom_site_fract_x
_atom_site_fract_y
_atom_site_fract_z
_atom_site_U_iso_or_equiv
_atom_site_adp_type
_atom_site_occupancy
_atom_site_symmetry_multiplicity
_atom_site_calc_flag
_atom_site_refinement_flags
_atom_site_disorder_assembly
_atom_site_disorder_group
N1 N 0.2928(3) 0.43813(15) 0.3108(4) 0.0588(13) Uani 1 1 d . A .
H1 H 0.3132 0.4370 0.2498 0.071 Uiso 1 1 calc R . .
N2 N 0.3607(3) 0.22980(18) 0.3777(4) 0.0676(14) Uani 1 1 d . . .
N3 N 0.1801(4) 0.44301(19) 0.5834(4) 0.0837(18) Uani 1 1 d . . .
O1 O 0.5375(2) 0.29819(12) 0.4618(3) 0.0583(10) Uani 1 1 d . . .
O2 O 0.5086(3) 0.37838(13) 0.4535(3) 0.0611(10) Uani 1 1 d . . .
C1 C 0.3066(4) 0.39892(19) 0.3673(4) 0.0493(14) Uani 1 1 d . . .
C2 C 0.3481(4) 0.35338(18) 0.3190(4) 0.0488(14) Uani 1 1 d . . .
H2 H 0.2923 0.3360 0.2907 0.059 Uiso 1 1 calc R . .
C3 C 0.3811(4) 0.32274(16) 0.4117(4) 0.0458(13) Uani 1 1 d . . .
C4 C 0.3049(4) 0.33792(17) 0.4953(4) 0.0467(13) Uani 1 1 d . . .
H4 H 0.2466 0.3180 0.4859 0.056 Uiso 1 1 calc R . .
C5 C 0.2805(4) 0.38960(17) 0.4648(4) 0.0513(14) Uani 1 1 d . . .
C6 C 0.4218(4) 0.35662(19) 0.2352(4) 0.0502(14) Uani 1 1 d . . .
C7 C 0.4878(4) 0.3936(2) 0.2258(5) 0.0648(16) Uani 1 1 d . . .
H7 H 0.4886 0.4191 0.2717 0.078 Uiso 1 1 calc R . .
C8 C 0.5529(5) 0.3925(3) 0.1474(5) 0.080(2) Uani 1 1 d . . .
H8 H 0.5981 0.4175 0.1410 0.096 Uiso 1 1 calc R . .
C9 C 0.5527(5) 0.3560(3) 0.0795(5) 0.085(2) Uani 1 1 d . . .
H9 H 0.5969 0.3563 0.0267 0.102 Uiso 1 1 calc R . .
C10 C 0.4888(5) 0.3191(2) 0.0878(5) 0.0738(18) Uani 1 1 d . . .
H10 H 0.4898 0.2934 0.0424 0.089 Uiso 1 1 calc R . .
C11 C 0.4227(4) 0.3200(2) 0.1636(5) 0.0605(16) Uani 1 1 d . . .
H11 H 0.3768 0.2952 0.1676 0.073 Uiso 1 1 calc R . .
C12 C 0.4835(4) 0.3369(2) 0.4443(4) 0.0476(13) Uani 1 1 d . . .
C13 C 0.6370(4) 0.3078(2) 0.4949(5) 0.0707(18) Uani 1 1 d . . .
H13A H 0.6642 0.3337 0.4544 0.085 Uiso 1 1 calc R . .
H13B H 0.6760 0.2788 0.4842 0.085 Uiso 1 1 calc R . .
C14 C 0.6423(5) 0.3219(2) 0.6035(5) 0.085(2) Uani 1 1 d . . .
H14A H 0.6071 0.3516 0.6138 0.127 Uiso 1 1 calc R . .
H14B H 0.7089 0.3265 0.6224 0.127 Uiso 1 1 calc R . .
H14C H 0.6143 0.2966 0.6439 0.127 Uiso 1 1 calc R . .
C15 C 0.3717(4) 0.2703(2) 0.3914(4) 0.0510(14) Uani 1 1 d . . .
C16 C 0.3422(4) 0.32912(19) 0.6015(4) 0.0473(14) Uani 1 1 d . . .
C17 C 0.3825(4) 0.3661(2) 0.6602(5) 0.0624(16) Uani 1 1 d . . .
H17 H 0.3865 0.3976 0.6353 0.075 Uiso 1 1 calc R . .
C18 C 0.4169(5) 0.3555(3) 0.7563(5) 0.0728(19) Uani 1 1 d . . .
H18 H 0.4433 0.3802 0.7956 0.087 Uiso 1 1 calc R . .
C19 C 0.4119(5) 0.3089(3) 0.7933(6) 0.079(2) Uani 1 1 d . . .
H19 H 0.4344 0.3022 0.8576 0.095 Uiso 1 1 calc R . .
C20 C 0.3737(5) 0.2723(3) 0.7352(5) 0.0732(19) Uani 1 1 d . . .
H20 H 0.3720 0.2406 0.7596 0.088 Uiso 1 1 calc R . .
C21 C 0.3381(4) 0.2825(2) 0.6411(4) 0.0602(16) Uani 1 1 d . . .
H21 H 0.3106 0.2576 0.6033 0.072 Uiso 1 1 calc R . .
C22 C 0.2258(5) 0.4196(2) 0.5293(5) 0.0582(16) Uani 1 1 d . . .
C23 C 0.2458(6) 0.48293(19) 0.3440(5) 0.0697(18) Uani 1 1 d . . .
C24 C 0.2994(11) 0.5276(4) 0.3024(14) 0.078(5) Uani 0.472(10) 1 d P A 1
H24A H 0.3672 0.5254 0.3216 0.094 Uiso 0.472(10) 1 calc PR A 1
H24B H 0.2964 0.5266 0.2297 0.094 Uiso 0.472(10) 1 calc PR A 1
C25 C 0.259(2) 0.5767(11) 0.338(3) 0.086(9) Uani 0.472(10) 1 d P A 1
H25A H 0.2907 0.6030 0.3017 0.103 Uiso 0.472(10) 1 calc PR A 1
H25B H 0.2726 0.5810 0.4090 0.103 Uiso 0.472(10) 1 calc PR A 1
C26 C 0.149(2) 0.5781(10) 0.319(2) 0.086(8) Uani 0.472(10) 1 d P A 1
H26A H 0.1230 0.6088 0.3428 0.103 Uiso 0.472(10) 1 calc PR A 1
H26B H 0.1363 0.5753 0.2482 0.103 Uiso 0.472(10) 1 calc PR A 1
C27 C 0.1009(11) 0.5359(5) 0.3756(14) 0.088(5) Uani 0.472(10) 1 d P A 1
H27A H 0.1129 0.5394 0.4470 0.106 Uiso 0.472(10) 1 calc PR A 1
H27B H 0.0313 0.5372 0.3649 0.106 Uiso 0.472(10) 1 calc PR A 1
C28 C 0.1392(11) 0.4867(4) 0.3405(12) 0.074(5) Uani 0.472(10) 1 d P A 1
H28A H 0.1115 0.4614 0.3824 0.089 Uiso 0.472(10) 1 calc PR A 1
H28B H 0.1177 0.4811 0.2722 0.089 Uiso 0.472(10) 1 calc PR A 1
C24' C 0.3081(10) 0.5148(5) 0.4004(12) 0.079(4) Uani 0.528(10) 1 d P A 2
H24C H 0.3640 0.5237 0.3602 0.094 Uiso 0.528(10) 1 calc PR A 2
H24D H 0.3310 0.4983 0.4602 0.094 Uiso 0.528(10) 1 calc PR A 2
C25' C 0.2514(12) 0.5606(5) 0.4298(12) 0.089(5) Uani 0.528(10) 1 d P A 2
H25C H 0.1996 0.5517 0.4757 0.107 Uiso 0.528(10) 1 calc PR A 2
H25D H 0.2944 0.5829 0.4646 0.107 Uiso 0.528(10) 1 calc PR A 2
C26' C 0.208(2) 0.5860(12) 0.339(3) 0.086(9) Uani 0.528(10) 1 d P A 2
H26C H 0.2600 0.5967 0.2947 0.103 Uiso 0.528(10) 1 calc PR A 2
H26D H 0.1723 0.6146 0.3604 0.103 Uiso 0.528(10) 1 calc PR A 2
C27' C 0.1397(15) 0.5519(6) 0.2806(15) 0.089(6) Uani 0.528(10) 1 d P A 2
H27C H 0.1156 0.5682 0.2210 0.107 Uiso 0.528(10) 1 calc PR A 2
H27D H 0.0847 0.5432 0.3223 0.107 Uiso 0.528(10) 1 calc PR A 2
C28' C 0.1964(10) 0.5057(4) 0.2506(10) 0.080(5) Uani 0.528(10) 1 d P A 2
H28C H 0.2454 0.5140 0.2012 0.096 Uiso 0.528(10) 1 calc PR A 2
H28D H 0.1524 0.4823 0.2207 0.096 Uiso 0.528(10) 1 calc PR A 2

loop_
_atom_site_aniso_label
_atom_site_aniso_U_11
_atom_site_aniso_U_22
_atom_site_aniso_U_33
_atom_site_aniso_U_23
_atom_site_aniso_U_13
_atom_site_aniso_U_12
N1 0.076(4) 0.052(3) 0.048(3) 0.004(2) 0.003(3) 0.010(2)
N2 0.072(3) 0.052(3) 0.079(4) 0.000(3) 0.007(3) -0.004(3)
N3 0.112(5) 0.075(3) 0.064(4) 0.014(3) 0.031(4) 0.026(3)
O1 0.048(2) 0.059(2) 0.068(3) -0.001(2) -0.005(2) 0.0079(18)
O2 0.061(2) 0.054(2) 0.068(3) 0.001(2) -0.007(2) -0.0056(18)
C1 0.053(3) 0.047(3) 0.048(4) 0.005(3) -0.001(3) 0.007(3)
C2 0.050(3) 0.050(3) 0.047(4) 0.002(3) -0.002(3) 0.000(3)
C3 0.048(3) 0.045(3) 0.044(3) 0.004(2) 0.003(3) 0.002(2)
C4 0.050(3) 0.052(3) 0.038(3) 0.002(3) 0.005(3) 0.001(3)
C5 0.057(3) 0.048(3) 0.050(4) 0.004(3) 0.004(3) 0.008(3)
C6 0.050(3) 0.053(3) 0.047(4) 0.004(3) 0.000(3) 0.006(3)
C7 0.068(4) 0.075(4) 0.051(4) -0.001(3) 0.007(4) -0.006(3)
C8 0.071(5) 0.106(5) 0.063(5) 0.005(4) 0.012(4) -0.017(4)
C9 0.083(5) 0.114(6) 0.057(5) 0.004(5) 0.023(4) 0.004(5)
C10 0.078(5) 0.089(5) 0.054(5) -0.008(4) 0.010(4) 0.012(4)
C11 0.061(4) 0.074(4) 0.046(4) -0.001(3) 0.002(3) 0.008(3)
C12 0.050(3) 0.052(3) 0.041(3) 0.002(3) 0.002(3) 0.002(3)
C13 0.050(4) 0.074(4) 0.088(5) -0.006(4) -0.006(4) 0.004(3)
C14 0.073(5) 0.094(5) 0.087(6) -0.011(4) -0.027(4) 0.006(4)
C15 0.052(4) 0.055(4) 0.046(4) 0.002(3) 0.002(3) 0.002(3)
C16 0.044(3) 0.057(3) 0.041(3) 0.000(3) 0.007(3) 0.003(3)
C17 0.065(4) 0.074(4) 0.048(4) -0.003(3) 0.005(4) 0.004(3)
C18 0.060(4) 0.103(5) 0.055(5) -0.014(4) -0.008(3) 0.000(4)
C19 0.075(5) 0.108(6) 0.053(4) 0.013(5) 0.001(4) 0.016(4)
C20 0.082(5) 0.076(4) 0.061(5) 0.015(4) 0.004(4) 0.022(4)
C21 0.065(4) 0.065(4) 0.051(4) 0.006(3) 0.002(3) 0.006(3)
C22 0.066(4) 0.059(4) 0.049(4) 0.011(3) 0.005(3) 0.009(3)
C23 0.093(5) 0.048(3) 0.069(5) 0.017(4) 0.011(4) 0.015(4)
C24 0.087(11) 0.064(9) 0.083(13) -0.003(8) 0.007(9) -0.001(8)
C25 0.10(2) 0.063(15) 0.093(18) -0.001(12) 0.00(2) 0.010(14)
C26 0.11(2) 0.066(16) 0.087(18) -0.008(13) -0.011(18) 0.009(18)
C27 0.096(12) 0.073(10) 0.096(14) -0.006(9) 0.008(10) 0.013(8)
C28 0.084(11) 0.062(9) 0.075(11) -0.004(7) 0.004(9) -0.001(7)
C24' 0.091(10) 0.072(8) 0.073(10) -0.005(8) -0.003(8) 0.007(7)
C25' 0.112(12) 0.073(9) 0.083(13) -0.012(8) 0.005(10) 0.001(8)
C26' 0.10(3) 0.063(16) 0.093(18) -0.001(12) 0.00(2) 0.010(18)
C27' 0.109(14) 0.071(12) 0.087(15) 0.004(10) 0.000(11) 0.021(11)
C28' 0.101(11) 0.065(8) 0.075(10) -0.006(7) -0.011(9) 0.023(8)

loop_
_atom_type_symbol
_atom_type_description
_atom_type_scat_dispersion_real
_atom_type_scat_dispersion_imag
_atom_type_scat_source
C C 0.0033 0.0016 'International Tables Vol C Tables 4.2.6.8 and 6.1.1.4'
H H 0.0000 0.0000 'International Tables Vol C Tables 4.2.6.8 and 6.1.1.4'
N N 0.0061 0.0033 'International Tables Vol C Tables 4.2.6.8 and 6.1.1.4'
O O 0.0106 0.0060 'International Tables Vol C Tables 4.2.6.8 and 6.1.1.4'

loop_
_geom_angle_atom_site_label_1
_geom_angle_atom_site_label_2
_geom_angle_atom_site_label_3
_geom_angle
C1 N1 C23 125.1(5)
C1 N1 H1 117.4
C23 N1 H1 117.4
C12 O1 C13 115.9(4)
N1 C1 C5 130.6(5)
N1 C1 C2 118.8(5)
C5 C1 C2 110.3(5)
C6 C2 C1 121.2(4)
C6 C2 C3 114.9(4)
C1 C2 C3 102.6(4)
C6 C2 H2 105.7
C1 C2 H2 105.7
C3 C2 H2 105.7
C15 C3 C12 112.6(4)
C15 C3 C2 110.9(4)
C12 C3 C2 110.9(4)
C15 C3 C4 109.1(4)
C12 C3 C4 110.2(4)
C2 C3 C4 102.8(4)
C5 C4 C16 118.2(4)
C5 C4 C3 101.9(4)
C16 C4 C3 112.8(4)
C5 C4 H4 107.8
C16 C4 H4 107.8
C3 C4 H4 107.8
C1 C5 C22 127.5(5)
C1 C5 C4 111.7(5)
C22 C5 C4 120.2(5)
C7 C6 C11 118.0(6)
C7 C6 C2 123.8(5)
C11 C6 C2 118.2(5)
C6 C7 C8 119.0(6)
C6 C7 H7 120.5
C8 C7 H7 120.5
C9 C8 C7 121.5(6)
C9 C8 H8 119.2
C7 C8 H8 119.2
C10 C9 C8 120.3(6)
C10 C9 H9 119.8
C8 C9 H9 119.8
C9 C10 C11 119.0(6)
C9 C10 H10 120.5
C11 C10 H10 120.5
C10 C11 C6 122.0(6)
C10 C11 H11 119.0
C6 C11 H11 119.0
O2 C12 O1 125.9(5)
O2 C12 C3 122.6(5)
O1 C12 C3 111.4(4)
O1 C13 C14 112.5(5)
O1 C13 H13A 109.1
C14 C13 H13A 109.1
O1 C13 H13B 109.1
C14 C13 H13B 109.1
H13A C13 H13B 107.8
C13 C14 H14A 109.5
C13 C14 H14B 109.5
H14A C14 H14B 109.5
C13 C14 H14C 109.5
H14A C14 H14C 109.5
H14B C14 H14C 109.5
N2 C15 C3 177.1(6)
C21 C16 C17 118.3(5)
C21 C16 C4 119.1(5)
C17 C16 C4 122.6(5)
C18 C17 C16 119.9(6)
C18 C17 H17 120.1
C16 C17 H17 120.1
C19 C18 C17 120.3(7)
C19 C18 H18 119.8
C17 C18 H18 119.8
C20 C19 C18 120.0(7)
C20 C19 H19 120.0
C18 C19 H19 120.0
C19 C20 C21 120.1(6)
C19 C20 H20 120.0
C21 C20 H20 120.0
C20 C21 C16 121.3(6)
C20 C21 H21 119.3
C16 C21 H21 119.3
N3 C22 C5 178.1(6)
C24' C23 N1 114.0(7)
C24' C23 C28 124.6(8)
N1 C23 C28 119.5(7)
C24' C23 C24 54.2(8)
N1 C23 C24 110.5(7)
C28 C23 C24 114.3(9)
C24' C23 C28' 115.8(8)
N1 C23 C28' 107.0(6)
C28 C23 C28' 60.6(8)
C24 C23 C28' 66.3(8)
C25 C24 C23 114.8(17)
C25 C24 H24A 108.6
C23 C24 H24A 108.6
C25 C24 H24B 108.6
C23 C24 H24B 108.6
H24A C24 H24B 107.5
C24 C25 C26 109(2)
C24 C25 H25A 109.9
C26 C25 H25A 109.9
C24 C25 H25B 109.9
C26 C25 H25B 109.9
H25A C25 H25B 108.3
C27 C26 C25 109(2)
C27 C26 H26A 109.8
C25 C26 H26A 109.8
C27 C26 H26B 109.8
C25 C26 H26B 109.8
H26A C26 H26B 108.2
C28 C27 C26 111.7(18)
C28 C27 H27A 109.3
C26 C27 H27A 109.3
C28 C27 H27B 109.3
C26 C27 H27B 109.3
H27A C27 H27B 107.9
C23 C28 C27 113.4(10)
C23 C28 H28A 108.9
C27 C28 H28A 108.9
C23 C28 H28B 108.9
C27 C28 H28B 108.9
H28A C28 H28B 107.7
C23 C24' C25' 109.2(10)
C23 C24' H24C 109.8
C25' C24' H24C 109.8
C23 C24' H24D 109.8
C25' C24' H24D 109.8
H24C C24' H24D 108.3
C26' C25' C24' 111.9(17)
C26' C25' H25C 109.2
C24' C25' H25C 109.2
C26' C25' H25D 109.2
C24' C25' H25D 109.2
H25C C25' H25D 107.9
C25' C26' C27' 111(2)
C25' C26' H26C 109.4
C27' C26' H26C 109.4
C25' C26' H26D 109.4
C27' C26' H26D 109.4
H26C C26' H26D 108.0
C26' C27' C28' 108.8(15)
C26' C27' H27C 109.9
C28' C27' H27C 109.9
C26' C27' H27D 109.9
C28' C27' H27D 109.9
H27C C27' H27D 108.3
C27' C28' C23 110.3(11)
C27' C28' H28C 109.6
C23 C28' H28C 109.6
C27' C28' H28D 109.6
C23 C28' H28D 109.6
H28C C28' H28D 108.1

loop_
_geom_bond_atom_site_label_1
_geom_bond_atom_site_label_2
_geom_bond_distance
N1 C1 1.328(6)
N1 C23 1.459(6)
N1 H1 0.8600
N2 C15 1.138(6)
N3 C22 1.154(7)
O1 C12 1.319(6)
O1 C13 1.463(6)
O2 C12 1.196(5)
C1 C5 1.372(7)
C1 C2 1.518(7)
C2 C6 1.512(7)
C2 C3 1.563(7)
C2 H2 0.9800
C3 C15 1.471(8)
C3 C12 1.525(7)
C3 C4 1.586(7)
C4 C5 1.514(6)
C4 C16 1.525(7)
C4 H4 0.9800
C5 C22 1.408(8)
C6 C7 1.370(7)
C6 C11 1.387(7)
C7 C8 1.378(8)
C7 H7 0.9300
C8 C9 1.351(9)
C8 H8 0.9300
C9 C10 1.347(8)
C9 H9 0.9300
C10 C11 1.359(8)
C10 H10 0.9300
C11 H11 0.9300
C13 C14 1.500(9)
C13 H13A 0.9700
C13 H13B 0.9700
C14 H14A 0.9600
C14 H14B 0.9600
C14 H14C 0.9600
C16 C21 1.386(7)
C16 C17 1.396(7)
C17 C18 1.396(8)
C17 H17 0.9300
C18 C19 1.373(9)
C18 H18 0.9300
C19 C20 1.373(9)
C19 H19 0.9300
C20 C21 1.376(8)
C20 H20 0.9300
C21 H21 0.9300
C23 C24' 1.438(13)
C23 C28 1.472(15)
C23 C24 1.535(15)
C23 C28' 1.551(14)
C24 C25 1.53(3)
C24 H24A 0.9700
C24 H24B 0.9700
C25 C26 1.54(4)
C25 H25A 0.9700
C25 H25B 0.9700
C26 C27 1.53(3)
C26 H26A 0.9700
C26 H26B 0.9700
C27 C28 1.524(17)
C27 H27A 0.9700
C27 H27B 0.9700
C28 H28A 0.9700
C28 H28B 0.9700
C24' C25' 1.530(16)
C24' H24C 0.9700
C24' H24D 0.9700
C25' C26' 1.52(3)
C25' H25C 0.9700
C25' H25D 0.9700
C26' C27' 1.54(4)
C26' H26C 0.9700
C26' H26D 0.9700
C27' C28' 1.54(2)
C27' H27C 0.9700
C27' H27D 0.9700
C28' H28C 0.9700
C28' H28D 0.9700

loop_
_geom_torsion_atom_site_label_1
_geom_torsion_atom_site_label_2
_geom_torsion_atom_site_label_3
_geom_torsion_atom_site_label_4
_geom_torsion
C23 N1 C1 C5 1.7(9)
C23 N1 C1 C2 174.2(5)
N1 C1 C2 C6 34.3(7)
C5 C1 C2 C6 -151.8(5)
N1 C1 C2 C3 163.9(5)
C5 C1 C2 C3 -22.1(5)
C6 C2 C3 C15 -78.5(6)
C1 C2 C3 C15 148.0(4)
C6 C2 C3 C12 47.3(6)
C1 C2 C3 C12 -86.1(5)
C6 C2 C3 C4 165.0(4)
C1 C2 C3 C4 31.5(5)
C15 C3 C4 C5 -147.7(4)
C12 C3 C4 C5 88.2(5)
C2 C3 C4 C5 -30.0(5)
C15 C3 C4 C16 84.6(5)
C12 C3 C4 C16 -39.5(5)
C2 C3 C4 C16 -157.7(4)
N1 C1 C5 C22 3.9(9)
C2 C1 C5 C22 -169.1(5)
N1 C1 C5 C4 175.5(5)
C2 C1 C5 C4 2.6(6)
C16 C4 C5 C1 142.0(5)
C3 C4 C5 C1 17.8(5)
C16 C4 C5 C22 -45.7(7)
C3 C4 C5 C22 -169.9(5)
C1 C2 C6 C7 30.7(8)
C3 C2 C6 C7 -93.4(6)
C1 C2 C6 C11 -149.4(5)
C3 C2 C6 C11 86.5(6)
C11 C6 C7 C8 -1.1(8)
C2 C6 C7 C8 178.8(5)
C6 C7 C8 C9 0.4(10)
C7 C8 C9 C10 -0.9(11)
C8 C9 C10 C11 2.0(10)
C9 C10 C11 C6 -2.8(9)
C7 C6 C11 C10 2.4(8)
C2 C6 C11 C10 -177.6(5)
C13 O1 C12 O2 -0.4(8)
C13 O1 C12 C3 -179.2(5)
C15 C3 C12 O2 171.6(5)
C2 C3 C12 O2 46.7(7)
C4 C3 C12 O2 -66.4(7)
C15 C3 C12 O1 -9.6(6)
C2 C3 C12 O1 -134.4(4)
C4 C3 C12 O1 112.5(4)
C12 O1 C13 C14 77.7(6)
C12 C3 C15 N2 139(12)
C2 C3 C15 N2 -96(13)
C4 C3 C15 N2 17(13)
C5 C4 C16 C21 161.2(5)
C3 C4 C16 C21 -80.2(6)
C5 C4 C16 C17 -20.3(7)
C3 C4 C16 C17 98.3(6)
C21 C16 C17 C18 -0.3(8)
C4 C16 C17 C18 -178.9(5)
C16 C17 C18 C19 0.5(9)
C17 C18 C19 C20 0.6(10)
C18 C19 C20 C21 -1.8(10)
C19 C20 C21 C16 1.9(9)
C17 C16 C21 C20 -0.9(8)
C4 C16 C21 C20 177.8(5)
C1 C5 C22 N3 149(22)
C4 C5 C22 N3 -22(22)
C1 N1 C23 C24' 80.6(9)
C1 N1 C23 C28 -84.7(10)
C1 N1 C23 C24 139.5(9)
C1 N1 C23 C28' -150.1(7)
C24' C23 C24 C25 -71(2)
N1 C23 C24 C25 -176.5(18)
C28 C23 C24 C25 45(2)
C28' C23 C24 C25 83.3(19)
C23 C24 C25 C26 -52(3)
C24 C25 C26 C27 58(3)
C25 C26 C27 C28 -60(3)
C24' C23 C28 C27 17.5(17)
N1 C23 C28 C27 -178.9(10)
C24 C23 C28 C27 -44.6(15)
C28' C23 C28 C27 -85.1(12)
C26 C27 C28 C23 53(2)
N1 C23 C24' C25' 179.3(9)
C28 C23 C24' C25' -16.2(16)
C24 C23 C24' C25' 80.6(12)
C28' C23 C24' C25' 54.6(14)
C23 C24' C25' C26' -56(2)
C24' C25' C26' C27' 59(2)
C25' C26' C27' C28' -57(2)
C26' C27' C28' C23 53(2)
C24' C23 C28' C27' -55.0(15)
N1 C23 C28' C27' 176.7(11)
C28 C23 C28' C27' 61.9(12)
C24 C23 C28' C27' -77.8(12)
